data_7710660
loop_
_publ_author_name
'Horrer, G\"unther'
'Mann, Sophie'
'Krummenacher, Ivo'
'Braunschweig, Holger'
'Radius, Udo'

_publ_section_title
;
 N-Heterocyclic Carbene and Cyclic (Alkyl)(amino)carbene Complexes of
 Vanadium(III) and Vanadium(V)
;
_journal_name_full 'Dalton Transactions'
_journal_paper_doi 10.1039/D2DT01250B
_journal_year 2022
_chemical_formula_moiety 'C27 H36 Cl3 N2 O V'
_chemical_formula_sum 'C27 H36 Cl3 N2 O V'
_chemical_formula_weight 561.87
_space_group_crystal_system monoclinic
_space_group_IT_number 15
_space_group_name_Hall '-C 2yc'
_space_group_name_H-M_alt 'C 1 2/c 1'
_atom_sites_solution_hydrogens geom
_atom_sites_solution_primary dual
_atom_sites_solution_secondary difmap
_audit_creation_method SHELXL-2018/3
_audit_update_record
;
2022-04-21 deposited with the CCDC.	2022-07-01 downloaded from the CCDC.
;
_cell_angle_alpha 90
_cell_angle_beta 91.6030(10)
_cell_angle_gamma 90
_cell_formula_units_Z 8
_cell_length_a 18.88740(10)
_cell_length_b 16.52750(10)
_cell_length_c 18.46260(10)
_cell_measurement_reflns_used 34587
_cell_measurement_temperature 100(2)
_cell_measurement_theta_max 76.4430
_cell_measurement_theta_min 3.5740
_cell_volume 5761.06(6)
_computing_cell_refinement 'CrysAlisPro 1.171.40.53 (Rigaku OD, 2019)'
_computing_data_collection 'CrysAlisPro 1.171.40.53 (Rigaku OD, 2019)'
_computing_data_reduction 'CrysAlisPro 1.171.40.53 (Rigaku OD, 2019)'
_computing_molecular_graphics 'ShelXLe (Huebschle et all, 2011)'
_computing_publication_material 'SHELXL-2014/6 (Sheldrick, 2014)'
_computing_structure_refinement 'SHELXL-2018/3 (Sheldrick, 2018)'
_computing_structure_solution 'SHELXT 2014/5 (Sheldrick, 2014)'
_diffrn_ambient_temperature 100(2)
_diffrn_detector_area_resol_mean 10.0000
_diffrn_measured_fraction_theta_full 0.999
_diffrn_measured_fraction_theta_max 0.999
_diffrn_measurement_device_type 'XtaLAB Synergy, Dualflex, HyPix'
_diffrn_measurement_method '\w scans'
_diffrn_radiation_type CuK\a
_diffrn_radiation_wavelength 1.54184
_diffrn_reflns_av_R_equivalents 0.0319
_diffrn_reflns_av_unetI/netI 0.0152
_diffrn_reflns_Laue_measured_fraction_full 0.999
_diffrn_reflns_Laue_measured_fraction_max 0.999
_diffrn_reflns_limit_h_max 19
_diffrn_reflns_limit_h_min -23
_diffrn_reflns_limit_k_max 20
_diffrn_reflns_limit_k_min -20
_diffrn_reflns_limit_l_max 22
_diffrn_reflns_limit_l_min -22
_diffrn_reflns_number 56865
_diffrn_reflns_point_group_measured_fraction_full 0.999
_diffrn_reflns_point_group_measured_fraction_max 0.999
_diffrn_reflns_theta_full 72.000
_diffrn_reflns_theta_max 72.126
_diffrn_reflns_theta_min 3.554
_diffrn_source 'micro-focus sealed X-ray tube'
_exptl_absorpt_coefficient_mu 5.599
_exptl_absorpt_correction_T_max 1.000
_exptl_absorpt_correction_T_min 0.600
_exptl_absorpt_correction_type gaussian
_exptl_absorpt_process_details
;
CrysAlisPro 1.171.40.53 (Rigaku Oxford Diffraction, 2019)
Empirical absorption correction using spherical harmonics,
 implemented in SCALE3 ABSPACK scaling algorithm.
;
_exptl_crystal_colour 'clear dark red'
_exptl_crystal_density_diffrn 1.296
_exptl_crystal_description block
_exptl_crystal_F_000 2352
_exptl_crystal_size_max 0.201
_exptl_crystal_size_mid 0.145
_exptl_crystal_size_min 0.111
_refine_diff_density_max 0.551
_refine_diff_density_min -0.344
_refine_diff_density_rms 0.048
_refine_ls_extinction_method none
_refine_ls_goodness_of_fit_ref 1.070
_refine_ls_hydrogen_treatment constr
_refine_ls_matrix_type full
_refine_ls_number_parameters 315
_refine_ls_number_reflns 5692
_refine_ls_number_restraints 0
_refine_ls_restrained_S_all 1.070
_refine_ls_R_factor_all 0.0283
_refine_ls_R_factor_gt 0.0276
_refine_ls_shift/su_max 0.001
_refine_ls_shift/su_mean 0.000
_refine_ls_structure_factor_coef Fsqd
_refine_ls_weighting_details 'w=1/[\s^2^(Fo^2^)+(0.0443P)^2^+4.6007P] where P=(Fo^2^+2Fc^2^)/3'
_refine_ls_weighting_scheme calc
_refine_ls_wR_factor_gt 0.0770
_refine_ls_wR_factor_ref 0.0775
_reflns_Friedel_coverage 0.000
_reflns_number_gt 5519
_reflns_number_total 5692
_reflns_threshold_expression 'I > 2\s(I)'
_cod_data_source_file d2dt01250b2.cif
_cod_data_source_block compound_12
_cod_original_sg_symbol_H-M 'C 2/c'
_cod_database_code 7710660
_shelx_shelxl_version_number 2018/3
_shelx_space_group_comment
;
The symmetry employed for this shelxl refinement is uniquely defined
by the following loop, which should always be used as a source of
symmetry information in preference to the above space-group names.
They are only intended as comments.
;

loop_
_space_group_symop_operation_xyz
'x, y, z'
'-x, y, -z+1/2'
'x+1/2, y+1/2, z'
'-x+1/2, y+1/2, -z+1/2'
'-x, -y, -z'
'x, -y, z-1/2'
'-x+1/2, -y+1/2, -z'
'x+1/2, -y+1/2, z-1/2'

loop_
_atom_site_label
_atom_site_type_symbol
_atom_site_fract_x
_atom_site_fract_y
_atom_site_fract_z
_atom_site_U_iso_or_equiv
_atom_site_adp_type
_atom_site_occupancy
_atom_site_site_symmetry_order
_atom_site_calc_flag
_atom_site_refinement_flags_posn
_atom_site_refinement_flags_adp
_atom_site_refinement_flags_occupancy
_atom_site_disorder_assembly
_atom_site_disorder_group
V1_1 V 0.26113(2) 0.44066(2) 0.25367(2) 0.01961(8) Uani 1 1 d . . . . .
O1_1 O 0.17848(5) 0.43668(6) 0.24510(6) 0.0261(2) Uani 1 1 d . . . . .
Cl2_1 Cl 0.28437(2) 0.56725(2) 0.22264(2) 0.02834(9) Uani 1 1 d . . . . .
Cl3_1 Cl 0.28744(2) 0.32496(2) 0.31165(2) 0.02557(9) Uani 1 1 d . . . . .
Cl1_1 Cl 0.30469(2) 0.39021(2) 0.15005(2) 0.03220(10) Uani 1 1 d . . . . .
C1_2 C 0.27158(7) 0.48345(8) 0.36389(7) 0.0176(2) Uani 1 1 d . . . . .
N1_2 N 0.21925(6) 0.47981(7) 0.41266(6) 0.0188(2) Uani 1 1 d . . . . .
C2_2 C 0.24496(7) 0.50070(9) 0.48116(7) 0.0227(3) Uani 1 1 d . . . . .
H2_2 H 0.218704 0.502777 0.524270 0.027 Uiso 1 1 calc R U . . .
N2_2 N 0.32995(6) 0.50764(7) 0.40268(6) 0.0175(2) Uani 1 1 d . . . . .
C3_2 C 0.31408(7) 0.51745(9) 0.47495(7) 0.0218(3) Uani 1 1 d . . . . .
H3_2 H 0.346111 0.533109 0.512995 0.026 Uiso 1 1 calc R U . . .
C1_3 C 0.14506(7) 0.46237(9) 0.39698(8) 0.0222(3) Uani 1 1 d . . . . .
C2_3 C 0.10369(7) 0.52332(9) 0.36391(8) 0.0248(3) Uani 1 1 d . . . . .
C3_3 C 0.03253(8) 0.50542(11) 0.34975(10) 0.0340(4) Uani 1 1 d . . . . .
H3_3 H 0.002872 0.544812 0.326898 0.041 Uiso 1 1 calc R U . . .
C4_3 C 0.00435(9) 0.43123(12) 0.36840(11) 0.0410(4) Uani 1 1 d . . . . .
H4_3 H -0.044211 0.420115 0.357910 0.049 Uiso 1 1 calc R U . . .
C5_3 C 0.04633(9) 0.37322(11) 0.40216(10) 0.0375(4) Uani 1 1 d . . . . .
H5_3 H 0.025958 0.322913 0.415194 0.045 Uiso 1 1 calc R U . . .
C6_3 C 0.11823(8) 0.38712(9) 0.41751(8) 0.0274(3) Uani 1 1 d . . . . .
C7_3 C 0.13347(8) 0.60644(9) 0.34719(9) 0.0280(3) Uani 1 1 d . . . . .
H7_3 H 0.185992 0.600590 0.344027 0.034 Uiso 1 1 calc R U . . .
C8_3 C 0.10618(9) 0.64178(11) 0.27538(10) 0.0390(4) Uani 1 1 d . . . . .
H8A_3 H 0.131545 0.692113 0.265403 0.059 Uiso 1 1 calc R U . . .
H8B_3 H 0.055395 0.653029 0.278235 0.059 Uiso 1 1 calc R U . . .
H8C_3 H 0.114079 0.602892 0.236351 0.059 Uiso 1 1 calc R U . . .
C9_3 C 0.11948(13) 0.66406(12) 0.40960(12) 0.0529(5) Uani 1 1 d . . . . .
H9A_3 H 0.139594 0.717274 0.398981 0.079 Uiso 1 1 calc R U . . .
H9B_3 H 0.141551 0.642717 0.454307 0.079 Uiso 1 1 calc R U . . .
H9C_3 H 0.068297 0.669251 0.415638 0.079 Uiso 1 1 calc R U . . .
C10_3 C 0.16270(8) 0.32391(10) 0.45792(9) 0.0300(3) Uani 1 1 d . . . . .
H10_3 H 0.213580 0.339944 0.454857 0.036 Uiso 1 1 calc R U . . .
C11_3 C 0.15430(9) 0.23923(10) 0.42488(10) 0.0378(4) Uani 1 1 d . . . . .
H11A_3 H 0.185752 0.201349 0.450945 0.057 Uiso 1 1 calc R U . . .
H11B_3 H 0.166687 0.240882 0.373713 0.057 Uiso 1 1 calc R U . . .
H11C_3 H 0.105097 0.221338 0.428876 0.057 Uiso 1 1 calc R U . . .
C12_3 C 0.14364(10) 0.32328(12) 0.53817(10) 0.0407(4) Uani 1 1 d . . . . .
H12A_3 H 0.171879 0.282037 0.563887 0.061 Uiso 1 1 calc R U . . .
H12B_3 H 0.093181 0.310884 0.542400 0.061 Uiso 1 1 calc R U . . .
H12C_3 H 0.153678 0.376506 0.559470 0.061 Uiso 1 1 calc R U . . .
C1_4 C 0.39873(7) 0.53133(8) 0.37600(7) 0.0177(3) Uani 1 1 d . . . . .
C2_4 C 0.45314(7) 0.47405(8) 0.37393(7) 0.0185(3) Uani 1 1 d . . . . .
C3_4 C 0.51942(7) 0.50107(9) 0.35220(7) 0.0225(3) Uani 1 1 d . . . . .
H3_4 H 0.557197 0.463453 0.348621 0.027 Uiso 1 1 calc R U . . .
C4_4 C 0.53096(7) 0.58146(10) 0.33586(8) 0.0253(3) Uani 1 1 d . . . . .
H4_4 H 0.576484 0.598628 0.321541 0.030 Uiso 1 1 calc R U . . .
C5_4 C 0.47651(8) 0.63710(9) 0.34023(8) 0.0235(3) Uani 1 1 d . . . . .
H5_4 H 0.485450 0.692318 0.329510 0.028 Uiso 1 1 calc R U . . .
C6_4 C 0.40883(7) 0.61384(8) 0.36004(7) 0.0198(3) Uani 1 1 d . . . . .
C7_4 C 0.44509(7) 0.38693(8) 0.39841(7) 0.0199(3) Uani 1 1 d . . . . .
H7_4 H 0.394228 0.377024 0.409208 0.024 Uiso 1 1 calc R U . . .
C8_4 C 0.46735(8) 0.32718(9) 0.33986(9) 0.0299(3) Uani 1 1 d . . . . .
H8A_4 H 0.456585 0.271887 0.355247 0.045 Uiso 1 1 calc R U . . .
H8B_4 H 0.518328 0.332283 0.332443 0.045 Uiso 1 1 calc R U . . .
H8C_4 H 0.441372 0.339145 0.294427 0.045 Uiso 1 1 calc R U . . .
C9_4 C 0.48970(8) 0.37326(10) 0.46766(8) 0.0293(3) Uani 1 1 d . . . . .
H9A_4 H 0.484339 0.317122 0.483685 0.044 Uiso 1 1 calc R U . . .
H9B_4 H 0.473750 0.409931 0.505598 0.044 Uiso 1 1 calc R U . . .
H9C_4 H 0.539606 0.383975 0.458105 0.044 Uiso 1 1 calc R U . . .
C10_4 C 0.35029(7) 0.67655(8) 0.36533(8) 0.0245(3) Uani 1 1 d . . . . .
H10_4 H 0.303893 0.647770 0.359631 0.029 Uiso 1 1 calc R U . . .
C11_4 C 0.35361(9) 0.74053(9) 0.30542(10) 0.0348(4) Uani 1 1 d . . . . .
H11A_4 H 0.310669 0.773793 0.305642 0.052 Uiso 1 1 calc R U . . .
H11B_4 H 0.357075 0.713698 0.258314 0.052 Uiso 1 1 calc R U . . .
H11C_4 H 0.395227 0.774998 0.313994 0.052 Uiso 1 1 calc R U . . .
C12_4 C 0.35191(9) 0.71876(10) 0.43933(9) 0.0327(3) Uani 1 1 d . . . . .
H12A_4 H 0.313501 0.758536 0.440789 0.049 Uiso 1 1 calc R U . . .
H12B_4 H 0.397499 0.746233 0.446892 0.049 Uiso 1 1 calc R U . . .
H12C_4 H 0.345771 0.678470 0.477592 0.049 Uiso 1 1 calc R U . . .

loop_
_atom_site_aniso_label
_atom_site_aniso_U_11
_atom_site_aniso_U_22
_atom_site_aniso_U_33
_atom_site_aniso_U_23
_atom_site_aniso_U_13
_atom_site_aniso_U_12
V1_1 0.01998(13) 0.02070(13) 0.01791(13) -0.00003(8) -0.00365(9) -0.00367(8)
O1_1 0.0245(5) 0.0276(5) 0.0260(5) -0.0004(4) -0.0055(4) -0.0033(4)
Cl2_1 0.03456(19) 0.02447(18) 0.02573(18) 0.00461(12) -0.00379(14) -0.00837(13)
Cl3_1 0.02999(18) 0.01957(16) 0.02671(17) -0.00081(12) -0.00688(13) -0.00005(12)
Cl1_1 0.0369(2) 0.0354(2) 0.02458(18) -0.00644(14) 0.00515(14) -0.01039(15)
C1_2 0.0172(6) 0.0154(6) 0.0201(6) 0.0019(5) -0.0035(5) -0.0002(5)
N1_2 0.0159(5) 0.0198(5) 0.0206(5) 0.0006(4) -0.0024(4) -0.0011(4)
C2_2 0.0220(6) 0.0259(7) 0.0201(6) -0.0021(5) -0.0008(5) -0.0005(5)
N2_2 0.0150(5) 0.0184(5) 0.0191(5) -0.0004(4) -0.0028(4) -0.0005(4)
C3_2 0.0206(6) 0.0250(7) 0.0196(6) -0.0023(5) -0.0034(5) -0.0008(5)
C1_3 0.0166(6) 0.0257(7) 0.0242(7) -0.0002(5) -0.0022(5) -0.0032(5)
C2_3 0.0192(7) 0.0267(7) 0.0283(7) -0.0003(6) -0.0023(5) 0.0003(5)
C3_3 0.0200(7) 0.0374(9) 0.0441(9) 0.0055(7) -0.0070(6) -0.0002(6)
C4_3 0.0194(7) 0.0481(10) 0.0551(11) 0.0077(8) -0.0082(7) -0.0094(7)
C5_3 0.0269(8) 0.0376(9) 0.0478(10) 0.0098(8) -0.0040(7) -0.0130(7)
C6_3 0.0235(7) 0.0300(8) 0.0284(7) 0.0041(6) -0.0020(6) -0.0048(6)
C7_3 0.0207(7) 0.0234(7) 0.0393(8) 0.0010(6) -0.0068(6) 0.0015(5)
C8_3 0.0301(8) 0.0360(9) 0.0503(10) 0.0139(8) -0.0111(7) -0.0048(7)
C9_3 0.0735(14) 0.0303(9) 0.0546(12) -0.0090(8) -0.0043(10) 0.0062(9)
C10_3 0.0280(7) 0.0288(8) 0.0331(8) 0.0093(6) -0.0034(6) -0.0072(6)
C11_3 0.0384(9) 0.0283(8) 0.0464(10) 0.0067(7) -0.0030(7) -0.0089(7)
C12_3 0.0454(10) 0.0418(10) 0.0347(9) 0.0123(7) -0.0021(7) -0.0094(8)
C1_4 0.0150(6) 0.0214(6) 0.0165(6) 0.0002(5) -0.0032(4) -0.0017(5)
C2_4 0.0184(6) 0.0213(6) 0.0156(6) 0.0004(5) -0.0029(5) 0.0001(5)
C3_4 0.0168(6) 0.0287(7) 0.0220(6) 0.0020(5) -0.0009(5) 0.0020(5)
C4_4 0.0195(7) 0.0327(8) 0.0237(7) 0.0044(6) 0.0007(5) -0.0053(6)
C5_4 0.0255(7) 0.0222(7) 0.0224(6) 0.0045(5) -0.0043(5) -0.0052(5)
C6_4 0.0200(6) 0.0210(6) 0.0180(6) 0.0001(5) -0.0060(5) -0.0006(5)
C7_4 0.0181(6) 0.0204(6) 0.0210(6) 0.0008(5) -0.0014(5) 0.0005(5)
C8_4 0.0301(8) 0.0259(7) 0.0339(8) -0.0061(6) 0.0049(6) 0.0012(6)
C9_4 0.0315(8) 0.0273(7) 0.0286(8) 0.0082(6) -0.0094(6) -0.0035(6)
C10_4 0.0224(7) 0.0200(7) 0.0306(7) -0.0007(6) -0.0082(5) 0.0010(5)
C11_4 0.0392(9) 0.0212(7) 0.0432(9) 0.0061(6) -0.0136(7) 0.0023(6)
C12_4 0.0304(8) 0.0292(8) 0.0381(9) -0.0081(7) -0.0057(6) 0.0062(6)

loop_
_atom_type_symbol
_atom_type_description
_atom_type_scat_dispersion_real
_atom_type_scat_dispersion_imag
_atom_type_scat_source
C C 0.0181 0.0091 'International Tables Vol C Tables 4.2.6.8 and 6.1.1.4'
H H 0.0000 0.0000 'International Tables Vol C Tables 4.2.6.8 and 6.1.1.4'
N N 0.0311 0.0180 'International Tables Vol C Tables 4.2.6.8 and 6.1.1.4'
O O 0.0492 0.0322 'International Tables Vol C Tables 4.2.6.8 and 6.1.1.4'
Cl Cl 0.3639 0.7018 'International Tables Vol C Tables 4.2.6.8 and 6.1.1.4'
V V 0.0687 2.1097 'International Tables Vol C Tables 4.2.6.8 and 6.1.1.4'

loop_
_geom_angle_atom_site_label_1
_geom_angle_atom_site_label_2
_geom_angle_atom_site_label_3
_geom_angle
_geom_angle_site_symmetry_1
_geom_angle_site_symmetry_3
_geom_angle_publ_flag
O1_1 V1_1 C1_2 100.00(5) . . ?
O1_1 V1_1 Cl2_1 102.57(4) . . ?
C1_2 V1_1 Cl2_1 85.46(4) . . ?
O1_1 V1_1 Cl3_1 102.68(4) . . ?
C1_2 V1_1 Cl3_1 79.39(4) . . ?
Cl2_1 V1_1 Cl3_1 152.411(17) . . ?
O1_1 V1_1 Cl1_1 106.51(4) . . ?
C1_2 V1_1 Cl1_1 153.14(4) . . ?
Cl2_1 V1_1 Cl1_1 92.865(16) . . ?
Cl3_1 V1_1 Cl1_1 90.481(16) . . ?
N1_2 C1_2 N2_2 104.99(11) . . ?
N1_2 C1_2 V1_1 124.20(9) . . ?
N2_2 C1_2 V1_1 130.19(9) . . ?
C1_2 N1_2 C2_2 110.58(11) . . ?
C1_2 N1_2 C1_3 126.40(11) . . ?
C2_2 N1_2 C1_3 122.89(11) . . ?
C3_2 C2_2 N1_2 106.87(12) . . ?
C3_2 C2_2 H2_2 126.6 . . ?
N1_2 C2_2 H2_2 126.6 . . ?
C1_2 N2_2 C3_2 110.38(11) . . ?
C1_2 N2_2 C1_4 128.29(11) . . ?
C3_2 N2_2 C1_4 120.90(11) . . ?
C2_2 C3_2 N2_2 107.17(12) . . ?
C2_2 C3_2 H3_2 126.4 . . ?
N2_2 C3_2 H3_2 126.4 . . ?
C6_3 C1_3 C2_3 123.64(13) . . ?
C6_3 C1_3 N1_2 118.51(13) . . ?
C2_3 C1_3 N1_2 117.81(12) . . ?
C3_3 C2_3 C1_3 116.83(14) . . ?
C3_3 C2_3 C7_3 120.95(14) . . ?
C1_3 C2_3 C7_3 122.16(12) . . ?
C4_3 C3_3 C2_3 121.12(15) . . ?
C4_3 C3_3 H3_3 119.4 . . ?
C2_3 C3_3 H3_3 119.4 . . ?
C5_3 C4_3 C3_3 120.47(15) . . ?
C5_3 C4_3 H4_3 119.8 . . ?
C3_3 C4_3 H4_3 119.8 . . ?
C4_3 C5_3 C6_3 121.28(15) . . ?
C4_3 C5_3 H5_3 119.4 . . ?
C6_3 C5_3 H5_3 119.4 . . ?
C5_3 C6_3 C1_3 116.62(14) . . ?
C5_3 C6_3 C10_3 120.39(14) . . ?
C1_3 C6_3 C10_3 122.92(13) . . ?
C2_3 C7_3 C9_3 109.78(15) . . ?
C2_3 C7_3 C8_3 113.88(13) . . ?
C9_3 C7_3 C8_3 110.88(15) . . ?
C2_3 C7_3 H7_3 107.3 . . ?
C9_3 C7_3 H7_3 107.3 . . ?
C8_3 C7_3 H7_3 107.3 . . ?
C7_3 C8_3 H8A_3 109.5 . . ?
C7_3 C8_3 H8B_3 109.5 . . ?
H8A_3 C8_3 H8B_3 109.5 . . ?
C7_3 C8_3 H8C_3 109.5 . . ?
H8A_3 C8_3 H8C_3 109.5 . . ?
H8B_3 C8_3 H8C_3 109.5 . . ?
C7_3 C9_3 H9A_3 109.5 . . ?
C7_3 C9_3 H9B_3 109.5 . . ?
H9A_3 C9_3 H9B_3 109.5 . . ?
C7_3 C9_3 H9C_3 109.5 . . ?
H9A_3 C9_3 H9C_3 109.5 . . ?
H9B_3 C9_3 H9C_3 109.5 . . ?
C6_3 C10_3 C11_3 112.45(13) . . ?
C6_3 C10_3 C12_3 109.68(14) . . ?
C11_3 C10_3 C12_3 110.70(14) . . ?
C6_3 C10_3 H10_3 108.0 . . ?
C11_3 C10_3 H10_3 108.0 . . ?
C12_3 C10_3 H10_3 108.0 . . ?
C10_3 C11_3 H11A_3 109.5 . . ?
C10_3 C11_3 H11B_3 109.5 . . ?
H11A_3 C11_3 H11B_3 109.5 . . ?
C10_3 C11_3 H11C_3 109.5 . . ?
H11A_3 C11_3 H11C_3 109.5 . . ?
H11B_3 C11_3 H11C_3 109.5 . . ?
C10_3 C12_3 H12A_3 109.5 . . ?
C10_3 C12_3 H12B_3 109.5 . . ?
H12A_3 C12_3 H12B_3 109.5 . . ?
C10_3 C12_3 H12C_3 109.5 . . ?
H12A_3 C12_3 H12C_3 109.5 . . ?
H12B_3 C12_3 H12C_3 109.5 . . ?
C2_4 C1_4 C6_4 123.06(12) . . ?
C2_4 C1_4 N2_2 119.37(12) . . ?
C6_4 C1_4 N2_2 117.28(11) . . ?
C3_4 C2_4 C1_4 117.13(12) . . ?
C3_4 C2_4 C7_4 119.09(12) . . ?
C1_4 C2_4 C7_4 123.65(12) . . ?
C4_4 C3_4 C2_4 121.18(13) . . ?
C4_4 C3_4 H3_4 119.4 . . ?
C2_4 C3_4 H3_4 119.4 . . ?
C3_4 C4_4 C5_4 120.30(13) . . ?
C3_4 C4_4 H4_4 119.8 . . ?
C5_4 C4_4 H4_4 119.8 . . ?
C4_4 C5_4 C6_4 121.38(13) . . ?
C4_4 C5_4 H5_4 119.3 . . ?
C6_4 C5_4 H5_4 119.3 . . ?
C5_4 C6_4 C1_4 116.90(12) . . ?
C5_4 C6_4 C10_4 120.19(12) . . ?
C1_4 C6_4 C10_4 122.90(12) . . ?
C2_4 C7_4 C9_4 109.38(11) . . ?
C2_4 C7_4 C8_4 111.69(12) . . ?
C9_4 C7_4 C8_4 109.84(12) . . ?
C2_4 C7_4 H7_4 108.6 . . ?
C9_4 C7_4 H7_4 108.6 . . ?
C8_4 C7_4 H7_4 108.6 . . ?
C7_4 C8_4 H8A_4 109.5 . . ?
C7_4 C8_4 H8B_4 109.5 . . ?
H8A_4 C8_4 H8B_4 109.5 . . ?
C7_4 C8_4 H8C_4 109.5 . . ?
H8A_4 C8_4 H8C_4 109.5 . . ?
H8B_4 C8_4 H8C_4 109.5 . . ?
C7_4 C9_4 H9A_4 109.5 . . ?
C7_4 C9_4 H9B_4 109.5 . . ?
H9A_4 C9_4 H9B_4 109.5 . . ?
C7_4 C9_4 H9C_4 109.5 . . ?
H9A_4 C9_4 H9C_4 109.5 . . ?
H9B_4 C9_4 H9C_4 109.5 . . ?
C6_4 C10_4 C11_4 112.29(13) . . ?
C6_4 C10_4 C12_4 111.77(11) . . ?
C11_4 C10_4 C12_4 109.20(13) . . ?
C6_4 C10_4 H10_4 107.8 . . ?
C11_4 C10_4 H10_4 107.8 . . ?
C12_4 C10_4 H10_4 107.8 . . ?
C10_4 C11_4 H11A_4 109.5 . . ?
C10_4 C11_4 H11B_4 109.5 . . ?
H11A_4 C11_4 H11B_4 109.5 . . ?
C10_4 C11_4 H11C_4 109.5 . . ?
H11A_4 C11_4 H11C_4 109.5 . . ?
H11B_4 C11_4 H11C_4 109.5 . . ?
C10_4 C12_4 H12A_4 109.5 . . ?
C10_4 C12_4 H12B_4 109.5 . . ?
H12A_4 C12_4 H12B_4 109.5 . . ?
C10_4 C12_4 H12C_4 109.5 . . ?
H12A_4 C12_4 H12C_4 109.5 . . ?
H12B_4 C12_4 H12C_4 109.5 . . ?

loop_
_geom_bond_atom_site_label_1
_geom_bond_atom_site_label_2
_geom_bond_distance
_geom_bond_site_symmetry_2
_geom_bond_publ_flag
V1_1 O1_1 1.5661(10) . ?
V1_1 C1_2 2.1581(13) . ?
V1_1 Cl2_1 2.2164(4) . ?
V1_1 Cl3_1 2.2405(4) . ?
V1_1 Cl1_1 2.2626(4) . ?
C1_2 N1_2 1.3569(17) . ?
C1_2 N2_2 1.3579(17) . ?
N1_2 C2_2 1.3858(18) . ?
N1_2 C1_3 1.4516(17) . ?
C2_2 C3_2 1.343(2) . ?
C2_2 H2_2 0.9500 . ?
N2_2 C3_2 1.3852(18) . ?
N2_2 C1_4 1.4559(16) . ?
C3_2 H3_2 0.9500 . ?
C1_3 C6_3 1.399(2) . ?
C1_3 C2_3 1.404(2) . ?
C2_3 C3_3 1.394(2) . ?
C2_3 C7_3 1.519(2) . ?
C3_3 C4_3 1.384(2) . ?
C3_3 H3_3 0.9500 . ?
C4_3 C5_3 1.382(3) . ?
C4_3 H4_3 0.9500 . ?
C5_3 C6_3 1.398(2) . ?
C5_3 H5_3 0.9500 . ?
C6_3 C10_3 1.523(2) . ?
C7_3 C9_3 1.524(3) . ?
C7_3 C8_3 1.525(2) . ?
C7_3 H7_3 1.0000 . ?
C8_3 H8A_3 0.9800 . ?
C8_3 H8B_3 0.9800 . ?
C8_3 H8C_3 0.9800 . ?
C9_3 H9A_3 0.9800 . ?
C9_3 H9B_3 0.9800 . ?
C9_3 H9C_3 0.9800 . ?
C10_3 C11_3 1.533(2) . ?
C10_3 C12_3 1.534(2) . ?
C10_3 H10_3 1.0000 . ?
C11_3 H11A_3 0.9800 . ?
C11_3 H11B_3 0.9800 . ?
C11_3 H11C_3 0.9800 . ?
C12_3 H12A_3 0.9800 . ?
C12_3 H12B_3 0.9800 . ?
C12_3 H12C_3 0.9800 . ?
C1_4 C2_4 1.3986(19) . ?
C1_4 C6_4 1.4093(19) . ?
C2_4 C3_4 1.3985(19) . ?
C2_4 C7_4 1.5182(18) . ?
C3_4 C4_4 1.381(2) . ?
C3_4 H3_4 0.9500 . ?
C4_4 C5_4 1.384(2) . ?
C4_4 H4_4 0.9500 . ?
C5_4 C6_4 1.393(2) . ?
C5_4 H5_4 0.9500 . ?
C6_4 C10_4 1.5206(19) . ?
C7_4 C9_4 1.5281(19) . ?
C7_4 C8_4 1.5316(19) . ?
C7_4 H7_4 1.0000 . ?
C8_4 H8A_4 0.9800 . ?
C8_4 H8B_4 0.9800 . ?
C8_4 H8C_4 0.9800 . ?
C9_4 H9A_4 0.9800 . ?
C9_4 H9B_4 0.9800 . ?
C9_4 H9C_4 0.9800 . ?
C10_4 C11_4 1.533(2) . ?
C10_4 C12_4 1.534(2) . ?
C10_4 H10_4 1.0000 . ?
C11_4 H11A_4 0.9800 . ?
C11_4 H11B_4 0.9800 . ?
C11_4 H11C_4 0.9800 . ?
C12_4 H12A_4 0.9800 . ?
C12_4 H12B_4 0.9800 . ?
C12_4 H12C_4 0.9800 . ?

loop_
_geom_torsion_atom_site_label_1
_geom_torsion_atom_site_label_2
_geom_torsion_atom_site_label_3
_geom_torsion_atom_site_label_4
_geom_torsion
_geom_torsion_site_symmetry_1
_geom_torsion_site_symmetry_2
_geom_torsion_site_symmetry_3
_geom_torsion_site_symmetry_4
_geom_torsion_publ_flag
N2_2 C1_2 N1_2 C2_2 -0.61(14) . . . . ?
V1_1 C1_2 N1_2 C2_2 171.18(9) . . . . ?
N2_2 C1_2 N1_2 C1_3 175.32(12) . . . . ?
V1_1 C1_2 N1_2 C1_3 -12.89(18) . . . . ?
C1_2 N1_2 C2_2 C3_2 -0.05(16) . . . . ?
C1_3 N1_2 C2_2 C3_2 -176.15(12) . . . . ?
N1_2 C1_2 N2_2 C3_2 1.04(14) . . . . ?
V1_1 C1_2 N2_2 C3_2 -170.07(10) . . . . ?
N1_2 C1_2 N2_2 C1_4 -171.39(12) . . . . ?
V1_1 C1_2 N2_2 C1_4 17.5(2) . . . . ?
N1_2 C2_2 C3_2 N2_2 0.69(16) . . . . ?
C1_2 N2_2 C3_2 C2_2 -1.11(16) . . . . ?
C1_4 N2_2 C3_2 C2_2 171.98(12) . . . . ?
C1_2 N1_2 C1_3 C6_3 107.43(16) . . . . ?
C2_2 N1_2 C1_3 C6_3 -77.11(18) . . . . ?
C1_2 N1_2 C1_3 C2_3 -74.49(18) . . . . ?
C2_2 N1_2 C1_3 C2_3 100.97(16) . . . . ?
C6_3 C1_3 C2_3 C3_3 -1.7(2) . . . . ?
N1_2 C1_3 C2_3 C3_3 -179.64(13) . . . . ?
C6_3 C1_3 C2_3 C7_3 175.59(14) . . . . ?
N1_2 C1_3 C2_3 C7_3 -2.4(2) . . . . ?
C1_3 C2_3 C3_3 C4_3 0.7(2) . . . . ?
C7_3 C2_3 C3_3 C4_3 -176.56(17) . . . . ?
C2_3 C3_3 C4_3 C5_3 0.5(3) . . . . ?
C3_3 C4_3 C5_3 C6_3 -0.9(3) . . . . ?
C4_3 C5_3 C6_3 C1_3 0.0(3) . . . . ?
C4_3 C5_3 C6_3 C10_3 177.11(17) . . . . ?
C2_3 C1_3 C6_3 C5_3 1.3(2) . . . . ?
N1_2 C1_3 C6_3 C5_3 179.26(14) . . . . ?
C2_3 C1_3 C6_3 C10_3 -175.71(14) . . . . ?
N1_2 C1_3 C6_3 C10_3 2.2(2) . . . . ?
C3_3 C2_3 C7_3 C9_3 83.87(19) . . . . ?
C1_3 C2_3 C7_3 C9_3 -93.28(18) . . . . ?
C3_3 C2_3 C7_3 C8_3 -41.1(2) . . . . ?
C1_3 C2_3 C7_3 C8_3 141.72(15) . . . . ?
C5_3 C6_3 C10_3 C11_3 50.0(2) . . . . ?
C1_3 C6_3 C10_3 C11_3 -133.12(16) . . . . ?
C5_3 C6_3 C10_3 C12_3 -73.7(2) . . . . ?
C1_3 C6_3 C10_3 C12_3 103.25(17) . . . . ?
C1_2 N2_2 C1_4 C2_4 -95.76(16) . . . . ?
C3_2 N2_2 C1_4 C2_4 92.51(15) . . . . ?
C1_2 N2_2 C1_4 C6_4 90.26(16) . . . . ?
C3_2 N2_2 C1_4 C6_4 -81.47(16) . . . . ?
C6_4 C1_4 C2_4 C3_4 -2.45(19) . . . . ?
N2_2 C1_4 C2_4 C3_4 -176.06(11) . . . . ?
C6_4 C1_4 C2_4 C7_4 173.43(12) . . . . ?
N2_2 C1_4 C2_4 C7_4 -0.19(19) . . . . ?
C1_4 C2_4 C3_4 C4_4 2.1(2) . . . . ?
C7_4 C2_4 C3_4 C4_4 -174.00(12) . . . . ?
C2_4 C3_4 C4_4 C5_4 -0.5(2) . . . . ?
C3_4 C4_4 C5_4 C6_4 -0.9(2) . . . . ?
C4_4 C5_4 C6_4 C1_4 0.6(2) . . . . ?
C4_4 C5_4 C6_4 C10_4 179.20(13) . . . . ?
C2_4 C1_4 C6_4 C5_4 1.15(19) . . . . ?
N2_2 C1_4 C6_4 C5_4 174.90(11) . . . . ?
C2_4 C1_4 C6_4 C10_4 -177.43(12) . . . . ?
N2_2 C1_4 C6_4 C10_4 -3.69(18) . . . . ?
C3_4 C2_4 C7_4 C9_4 64.78(16) . . . . ?
C1_4 C2_4 C7_4 C9_4 -111.02(15) . . . . ?
C3_4 C2_4 C7_4 C8_4 -57.03(16) . . . . ?
C1_4 C2_4 C7_4 C8_4 127.17(14) . . . . ?
C5_4 C6_4 C10_4 C11_4 38.40(18) . . . . ?
C1_4 C6_4 C10_4 C11_4 -143.07(13) . . . . ?
C5_4 C6_4 C10_4 C12_4 -84.72(17) . . . . ?
C1_4 C6_4 C10_4 C12_4 93.81(16) . . . . ?
